data_4125926
loop_
_publ_author_name
'Furukawa, Shunsuke'
'Suda, Yuki'
'Kobayashi, Junji'
'Kawashima, Takayuki'
'Tada, Tomofumi'
'Fujii, Shintaro'
'Kiguchi, Manabu'
'Saito, Masaichi'

_publ_section_title
;
 Triphosphasumanene Trisulfide: High Out-of-Plane Anisotropy and
 Janus-Type \p-Surfaces.
;
_journal_issue 16
_journal_name_full 'Journal of the American Chemical Society'
_journal_page_first 5787
_journal_page_last 5792
_journal_paper_doi 10.1021/jacs.6b12119
_journal_volume 139
_journal_year 2017
_chemical_formula_moiety 'C42 H42 O6 P2 S2'
_chemical_formula_sum 'C42 H42 O6 P2 S2'
_chemical_formula_weight 768.81
_space_group_crystal_system triclinic
_space_group_IT_number 2
_space_group_name_Hall '-P 1'
_space_group_name_H-M_alt 'P -1'
_symmetry_space_group_name_Hall '-P 1'
_symmetry_space_group_name_H-M 'P -1'
_atom_sites_solution_hydrogens geom
_audit_creation_method SHELXL-2014/7
_cell_angle_alpha 113.5980(10)
_cell_angle_beta 100.6880(10)
_cell_angle_gamma 90.8890(10)
_cell_formula_units_Z 2
_cell_length_a 8.3369(8)
_cell_length_b 15.8467(15)
_cell_length_c 16.1176(16)
_cell_measurement_reflns_used 9922
_cell_measurement_temperature 100(2)
_cell_measurement_theta_max 28.36
_cell_measurement_theta_min 2.37
_cell_volume 1907.9(3)
_computing_cell_refinement 'Bruker SAINT (Bruker 2008)'
_computing_data_collection 'Bruker APEX2 (Bruker 2008)'
_computing_data_reduction 'Bruker SAINT and XPREP (Bruker 2008)'
_computing_molecular_graphics 'XSHEL (Bruker, 2002)'
_computing_publication_material 'XCIF (Bruker, 2001)'
_computing_structure_refinement 'SHELXL-2014/7 (Sheldrick, 2014)'
_computing_structure_solution 'SHELXS97 (Sheldrick, 2008)'
_diffrn_ambient_temperature 100(2)
_diffrn_measured_fraction_theta_full 0.994
_diffrn_measured_fraction_theta_max 0.902
_diffrn_measurement_device_type 'Bruker APEXII CCD area-detector'
_diffrn_measurement_method '\f and \w'
_diffrn_radiation_type MoK\a
_diffrn_radiation_wavelength 0.71073
_diffrn_reflns_av_R_equivalents 0.0196
_diffrn_reflns_av_unetI/netI 0.0216
_diffrn_reflns_Laue_measured_fraction_full 0.994
_diffrn_reflns_Laue_measured_fraction_max 0.902
_diffrn_reflns_limit_h_max 11
_diffrn_reflns_limit_h_min -11
_diffrn_reflns_limit_k_max 20
_diffrn_reflns_limit_k_min -21
_diffrn_reflns_limit_l_max 21
_diffrn_reflns_limit_l_min -21
_diffrn_reflns_number 21950
_diffrn_reflns_point_group_measured_fraction_full 0.994
_diffrn_reflns_point_group_measured_fraction_max 0.902
_diffrn_reflns_theta_full 25.242
_diffrn_reflns_theta_max 28.565
_diffrn_reflns_theta_min 1.409
_diffrn_source 'Bruker TXS fine-focus rotating anode'
_exptl_absorpt_coefficient_mu 0.271
_exptl_absorpt_correction_type multi-scan
_exptl_absorpt_process_details 'XPREP; Bruker AXS 2008'
_exptl_crystal_colour yellow
_exptl_crystal_density_diffrn 1.338
_exptl_crystal_description needle
_exptl_crystal_F_000 808
_exptl_crystal_size_max 0.120
_exptl_crystal_size_mid 0.020
_exptl_crystal_size_min 0.020
_exptl_transmission_factor_max 0.995
_exptl_transmission_factor_min 0.994
_refine_diff_density_max 0.461
_refine_diff_density_min -0.285
_refine_diff_density_rms 0.052
_refine_ls_extinction_method none
_refine_ls_goodness_of_fit_ref 1.036
_refine_ls_hydrogen_treatment constr
_refine_ls_matrix_type full
_refine_ls_number_parameters 504
_refine_ls_number_reflns 8780
_refine_ls_number_restraints 0
_refine_ls_restrained_S_all 1.036
_refine_ls_R_factor_all 0.0367
_refine_ls_R_factor_gt 0.0320
_refine_ls_shift/su_max 0.001
_refine_ls_shift/su_mean 0.000
_refine_ls_structure_factor_coef Fsqd
_refine_ls_weighting_details 'w=1/[\s^2^(Fo^2^)+(0.0405P)^2^+1.1160P] where P=(Fo^2^+2Fc^2^)/3'
_refine_ls_weighting_scheme calc
_refine_ls_wR_factor_gt 0.0826
_refine_ls_wR_factor_ref 0.0854
_reflns_Friedel_coverage 0.000
_reflns_number_gt 7894
_reflns_number_total 8780
_reflns_threshold_expression 'I > 2\s(I)'
_cod_data_source_file ja6b12119_si_005.cif
_cod_data_source_block masa1017
_cod_depositor_comments 'Adding full bibliography for 4125924--4125926.cif.'
_cod_database_code 4125926
_shelx_shelxl_version_number 2014/7
_shelx_space_group_comment
;
The symmetry employed for this shelxl refinement is uniquely defined
by the following loop, which should always be used as a source of
symmetry information in preference to the above space-group names.
They are only intended as comments.
;
_shelx_estimated_absorpt_t_min 0.968
_shelx_estimated_absorpt_t_max 0.995
_exptl_absorpt_special_details 'SADABS-2008/1 - Bruker AXS 2008'

loop_
_space_group_symop_operation_xyz
'x, y, z'
'-x, -y, -z'

loop_
_atom_site_label
_atom_site_type_symbol
_atom_site_fract_x
_atom_site_fract_y
_atom_site_fract_z
_atom_site_U_iso_or_equiv
_atom_site_adp_type
_atom_site_occupancy
_atom_site_site_symmetry_order
_atom_site_calc_flag
_atom_site_refinement_flags_posn
_atom_site_refinement_flags_adp
_atom_site_refinement_flags_occupancy
_atom_site_disorder_assembly
_atom_site_disorder_group
C1 C 0.85305(15) 0.82308(9) 0.20168(8) 0.0130(2) Uani 1 1 d . . . . .
C2 C 0.91120(15) 0.73711(9) 0.17088(8) 0.0136(2) Uani 1 1 d . . . . .
C3 C 0.85588(16) 0.66617(9) 0.19771(9) 0.0145(2) Uani 1 1 d . . . . .
C4 C 0.73592(16) 0.68287(9) 0.25179(9) 0.0139(2) Uani 1 1 d . . . A 2
C5 C 0.48827(16) 0.71367(9) 0.34012(9) 0.0155(2) Uani 1 1 d . . . . .
C6 C 0.35336(17) 0.71803(9) 0.37927(10) 0.0188(3) Uani 1 1 d . . . . .
C7 C 0.28366(16) 0.80468(9) 0.41121(9) 0.0165(3) Uani 1 1 d . . . . .
C8 C 0.34757(16) 0.88110(9) 0.40142(9) 0.0144(2) Uani 1 1 d . . . . .
H1 H 0.2995 0.9377 0.4241 0.017 Uiso 1 1 calc R U . . .
C9 C 0.50130(15) 1.04025(8) 0.36060(8) 0.0136(2) Uani 1 1 d . . . . .
H2 H 0.4205 1.0599 0.3971 0.016 Uiso 1 1 calc R U . . .
C10 C 0.56953(16) 1.10019(8) 0.32994(9) 0.0141(2) Uani 1 1 d . . . . .
C11 C 0.69337(16) 1.07434(9) 0.27616(9) 0.0142(2) Uani 1 1 d . . . . .
C12 C 0.74630(15) 0.98781(9) 0.25596(8) 0.0134(2) Uani 1 1 d . . . . .
C13 C 0.73673(15) 0.83915(9) 0.25715(8) 0.0133(2) Uani 1 1 d . . . . .
C14 C 0.67901(15) 0.77167(9) 0.27967(8) 0.0133(2) Uani 1 1 d . . . . .
C15 C 0.54853(15) 0.79056(9) 0.32904(9) 0.0138(2) Uani 1 1 d . . . . .
C16 C 0.48197(15) 0.87621(8) 0.35857(8) 0.0129(2) Uani 1 1 d . . . . .
C17 C 0.55139(15) 0.94998(8) 0.33785(8) 0.0129(2) Uani 1 1 d . . . . .
C18 C 0.67495(15) 0.92765(9) 0.28674(9) 0.0135(2) Uani 1 1 d . . . . .
P1 P 0.89436(4) 0.92907(2) 0.18679(2) 0.01243(7) Uani 1 1 d . . . . .
P2 P 0.62069(4) 0.62072(2) 0.30163(2) 0.01402(8) Uani 1 1 d . . . . .
S1 S 1.12197(4) 0.98197(2) 0.22994(2) 0.01818(8) Uani 1 1 d . . . . .
S2 S 0.74175(4) 0.59413(2) 0.40258(2) 0.02028(8) Uani 1 1 d . . . . .
C19 C 0.80358(17) 0.90953(9) 0.06887(9) 0.0169(3) Uani 1 1 d . . . . .
C20 C 0.63366(19) 0.90349(10) 0.04015(10) 0.0254(3) Uani 1 1 d . . . . .
H3 H 0.5642 0.9074 0.0819 0.031 Uiso 1 1 calc R U . . .
C21 C 0.5665(2) 0.89160(11) -0.05020(11) 0.0334(4) Uani 1 1 d . . . . .
H4 H 0.4509 0.8876 -0.0701 0.040 Uiso 1 1 calc R U . . .
C22 C 0.6674(3) 0.88555(11) -0.11093(11) 0.0357(4) Uani 1 1 d . . . . .
H5 H 0.6210 0.8785 -0.1721 0.043 Uiso 1 1 calc R U . . .
C23 C 0.8354(3) 0.88975(12) -0.08319(11) 0.0349(4) Uani 1 1 d . . . . .
H6 H 0.9040 0.8844 -0.1256 0.042 Uiso 1 1 calc R U . . .
C24 C 0.9044(2) 0.90180(11) 0.00713(10) 0.0260(3) Uani 1 1 d . . . . .
H7 H 1.0200 0.9047 0.0263 0.031 Uiso 1 1 calc R U . . .
C25 C 0.50505(16) 0.52012(9) 0.20651(9) 0.0163(2) Uani 1 1 d . . . . .
C26 C 0.43940(18) 0.52322(10) 0.12170(10) 0.0211(3) Uani 1 1 d . . . . .
H8 H 0.4496 0.5796 0.1145 0.025 Uiso 1 1 calc R U . . .
C27 C 0.35915(19) 0.44373(11) 0.04776(11) 0.0274(3) Uani 1 1 d . . . . .
H9 H 0.3128 0.4460 -0.0097 0.033 Uiso 1 1 calc R U . . .
C28 C 0.34662(19) 0.36101(11) 0.05787(11) 0.0288(3) Uani 1 1 d . . . . .
H10 H 0.2937 0.3064 0.0069 0.035 Uiso 1 1 calc R U . . .
C29 C 0.4111(2) 0.35795(10) 0.14195(12) 0.0287(3) Uani 1 1 d . . . . .
H11 H 0.4018 0.3013 0.1486 0.034 Uiso 1 1 calc R U . . .
C30 C 0.48955(18) 0.43758(10) 0.21703(11) 0.0228(3) Uani 1 1 d . . . . .
H12 H 0.5322 0.4355 0.2750 0.027 Uiso 1 1 calc R U . . .
O1 O 1.01368(11) 0.71642(6) 0.10957(6) 0.01599(19) Uani 1 1 d . . . . .
C31 C 1.18597(17) 0.72365(11) 0.15070(10) 0.0244(3) Uani 1 1 d . . . . .
H13 H 1.2106 0.6686 0.1635 0.029 Uiso 1 1 calc R U . . .
H14 H 1.2144 0.7793 0.2099 0.029 Uiso 1 1 calc R U . . .
C32 C 1.2834(2) 0.73017(13) 0.08388(12) 0.0314(4) Uani 1 1 d . . . . .
H15 H 1.2578 0.6736 0.0266 0.047 Uiso 1 1 calc R U . . .
H16 H 1.4007 0.7375 0.1112 0.047 Uiso 1 1 calc R U . . .
H17 H 1.2554 0.7837 0.0701 0.047 Uiso 1 1 calc R U . . .
O2 O 0.92908(12) 0.58787(6) 0.16297(7) 0.0190(2) Uani 1 1 d . . . . .
C33 C 0.9020(2) 0.51377(11) 0.18970(14) 0.0347(4) Uani 1 1 d . . . . .
H18 H 0.7892 0.4830 0.1611 0.042 Uiso 1 1 calc R U . . .
H19 H 0.9164 0.5377 0.2578 0.042 Uiso 1 1 calc R U . . .
C34 C 1.0254(2) 0.44644(12) 0.15689(15) 0.0372(4) Uani 1 1 d . . . . .
H20 H 1.0105 0.4236 0.0895 0.056 Uiso 1 1 calc R U . . .
H21 H 1.0096 0.3943 0.1736 0.056 Uiso 1 1 calc R U . . .
H22 H 1.1364 0.4775 0.1862 0.056 Uiso 1 1 calc R U . . .
O3 O 0.3418(13) 0.6527(6) 0.4187(10) 0.016(2) Uani 0.154(7) 1 d . . P B 2
O4 O 0.2824(3) 0.63719(9) 0.37410(17) 0.0185(5) Uani 0.846(7) 1 d . . P B 1
C35 C 0.1736(15) 0.6190(8) 0.4038(15) 0.031(4) Uani 0.154(7) 1 d . . P B 2
H23 H 0.1116 0.6140 0.3431 0.037 Uiso 0.154(7) 1 calc R U P B 2
H24 H 0.1210 0.6610 0.4530 0.037 Uiso 0.154(7) 1 calc R U P B 2
C36 C 0.2265(3) 0.63629(13) 0.45386(18) 0.0196(5) Uani 0.846(7) 1 d . . P B 1
H25 H 0.1129 0.6537 0.4529 0.024 Uiso 0.846(7) 1 calc R U P B 1
H26 H 0.2984 0.6805 0.5119 0.024 Uiso 0.846(7) 1 calc R U P B 1
C37 C 0.1783(19) 0.5235(9) 0.4064(12) 0.027(3) Uani 0.154(7) 1 d . . P B 2
H27 H 0.2226 0.4815 0.3543 0.040 Uiso 0.154(7) 1 calc R U P B 2
H28 H 0.0669 0.4989 0.4019 0.040 Uiso 0.154(7) 1 calc R U P B 2
H29 H 0.2482 0.5290 0.4647 0.040 Uiso 0.154(7) 1 calc R U P B 2
C38 C 0.2338(5) 0.53917(18) 0.4473(2) 0.0344(6) Uani 0.846(7) 1 d . . P B 1
H30 H 0.1628 0.4962 0.3893 0.052 Uiso 0.846(7) 1 calc R U P B 1
H31 H 0.1964 0.5349 0.4998 0.052 Uiso 0.846(7) 1 calc R U P B 1
H32 H 0.3470 0.5230 0.4486 0.052 Uiso 0.846(7) 1 calc R U P B 1
O5 O 0.14970(13) 0.80457(7) 0.44847(8) 0.0230(2) Uani 1 1 d . . . . .
C39 C 0.06320(16) 0.88564(9) 0.47284(9) 0.0164(3) Uani 1 1 d . . . . .
H33 H 0.0231 0.8985 0.4177 0.020 Uiso 1 1 calc R U . . .
H34 H 0.1362 0.9400 0.5202 0.020 Uiso 1 1 calc R U . . .
C40 C -0.07940(17) 0.86622(10) 0.51056(10) 0.0194(3) Uani 1 1 d . . . . .
H35 H -0.1409 0.8071 0.4668 0.029 Uiso 1 1 calc R U . . .
H36 H -0.1517 0.9159 0.5191 0.029 Uiso 1 1 calc R U . . .
H37 H -0.0380 0.8631 0.5702 0.029 Uiso 1 1 calc R U . . .
O6 O 0.52323(12) 1.18633(6) 0.34435(7) 0.01671(19) Uani 1 1 d . . . . .
C41 C 0.37642(16) 1.21284(9) 0.37985(9) 0.0169(3) Uani 1 1 d . . . . .
H38 H 0.3962 1.2257 0.4465 0.020 Uiso 1 1 calc R U . . .
H39 H 0.2858 1.1627 0.3461 0.020 Uiso 1 1 calc R U . . .
C42 C 0.33383(19) 1.29888(10) 0.36546(10) 0.0232(3) Uani 1 1 d . . . . .
H40 H 0.4268 1.3467 0.3966 0.035 Uiso 1 1 calc R U . . .
H41 H 0.2376 1.3215 0.3914 0.035 Uiso 1 1 calc R U . . .
H42 H 0.3094 1.2843 0.2990 0.035 Uiso 1 1 calc R U . . .
O7 O 0.74631(12) 1.13001(6) 0.23797(7) 0.01817(19) Uani 1 1 d . . . . .
C43 C 0.85048(19) 1.21300(10) 0.30154(11) 0.0256(3) Uani 1 1 d . . . . .
H43 H 0.9664 1.1995 0.3105 0.031 Uiso 1 1 calc R U . . .
H44 H 0.8185 1.2369 0.3624 0.031 Uiso 1 1 calc R U . . .
C44 C 0.8305(4) 1.28277(16) 0.2611(2) 0.0757(9) Uani 1 1 d . . . . .
H45 H 0.8567 1.2571 0.1995 0.114 Uiso 1 1 calc R U . . .
H46 H 0.9047 1.3386 0.3012 0.114 Uiso 1 1 calc R U . . .
H47 H 0.7169 1.2985 0.2561 0.114 Uiso 1 1 calc R U . . .

loop_
_atom_site_aniso_label
_atom_site_aniso_U_11
_atom_site_aniso_U_22
_atom_site_aniso_U_33
_atom_site_aniso_U_23
_atom_site_aniso_U_13
_atom_site_aniso_U_12
C1 0.0137(6) 0.0128(6) 0.0124(5) 0.0059(5) 0.0011(4) -0.0003(4)
C2 0.0138(6) 0.0150(6) 0.0120(5) 0.0055(5) 0.0027(4) 0.0017(5)
C3 0.0162(6) 0.0120(6) 0.0143(6) 0.0048(5) 0.0022(5) 0.0027(5)
C4 0.0162(6) 0.0116(6) 0.0150(6) 0.0064(5) 0.0038(5) 0.0019(5)
C5 0.0200(6) 0.0107(6) 0.0173(6) 0.0061(5) 0.0061(5) 0.0041(5)
C6 0.0245(7) 0.0117(6) 0.0243(7) 0.0091(5) 0.0112(5) 0.0034(5)
C7 0.0185(6) 0.0146(6) 0.0197(6) 0.0080(5) 0.0095(5) 0.0037(5)
C8 0.0175(6) 0.0108(6) 0.0152(6) 0.0050(5) 0.0048(5) 0.0031(5)
C9 0.0153(6) 0.0115(6) 0.0132(6) 0.0045(5) 0.0021(5) 0.0009(5)
C10 0.0166(6) 0.0097(6) 0.0141(6) 0.0040(5) 0.0005(5) 0.0009(5)
C11 0.0164(6) 0.0126(6) 0.0136(6) 0.0061(5) 0.0013(5) -0.0011(5)
C12 0.0145(6) 0.0126(6) 0.0129(5) 0.0051(5) 0.0024(4) 0.0002(5)
C13 0.0135(6) 0.0128(6) 0.0133(6) 0.0052(5) 0.0022(4) 0.0013(4)
C14 0.0148(6) 0.0118(6) 0.0131(6) 0.0051(5) 0.0023(5) 0.0017(4)
C15 0.0152(6) 0.0129(6) 0.0138(6) 0.0061(5) 0.0027(5) 0.0015(5)
C16 0.0152(6) 0.0106(6) 0.0130(6) 0.0052(5) 0.0022(4) 0.0008(4)
C17 0.0147(6) 0.0110(6) 0.0129(5) 0.0054(5) 0.0012(4) 0.0004(4)
C18 0.0151(6) 0.0111(6) 0.0139(6) 0.0053(5) 0.0015(5) 0.0003(5)
P1 0.01405(15) 0.01139(15) 0.01263(15) 0.00562(12) 0.00309(11) 0.00042(11)
P2 0.01841(16) 0.00989(15) 0.01637(16) 0.00658(12) 0.00685(12) 0.00364(12)
S1 0.01488(15) 0.01805(16) 0.02052(16) 0.00744(13) 0.00251(12) -0.00226(12)
S2 0.02869(19) 0.01764(16) 0.01742(16) 0.00977(13) 0.00545(13) 0.00549(13)
C19 0.0251(7) 0.0103(6) 0.0140(6) 0.0052(5) 0.0007(5) 0.0003(5)
C20 0.0273(8) 0.0220(7) 0.0205(7) 0.0045(6) -0.0005(6) 0.0063(6)
C21 0.0411(9) 0.0226(8) 0.0240(8) 0.0033(6) -0.0090(7) 0.0099(7)
C22 0.0669(12) 0.0168(7) 0.0164(7) 0.0062(6) -0.0064(7) 0.0028(7)
C23 0.0612(12) 0.0269(8) 0.0163(7) 0.0091(6) 0.0080(7) -0.0059(8)
C24 0.0352(8) 0.0236(7) 0.0187(7) 0.0089(6) 0.0050(6) -0.0046(6)
C25 0.0160(6) 0.0127(6) 0.0205(6) 0.0059(5) 0.0069(5) 0.0026(5)
C26 0.0228(7) 0.0186(7) 0.0235(7) 0.0100(6) 0.0054(5) 0.0020(5)
C27 0.0280(8) 0.0286(8) 0.0218(7) 0.0076(6) 0.0028(6) 0.0001(6)
C28 0.0264(8) 0.0192(7) 0.0304(8) 0.0006(6) 0.0043(6) -0.0016(6)
C29 0.0313(8) 0.0148(7) 0.0379(9) 0.0091(6) 0.0065(7) -0.0003(6)
C30 0.0267(7) 0.0162(7) 0.0269(7) 0.0102(6) 0.0057(6) 0.0026(5)
O1 0.0156(4) 0.0182(5) 0.0146(4) 0.0060(4) 0.0055(3) 0.0033(4)
C31 0.0158(7) 0.0348(8) 0.0248(7) 0.0138(6) 0.0053(5) 0.0063(6)
C32 0.0221(7) 0.0430(10) 0.0400(9) 0.0250(8) 0.0134(7) 0.0071(7)
O2 0.0251(5) 0.0133(4) 0.0236(5) 0.0091(4) 0.0127(4) 0.0082(4)
C33 0.0445(10) 0.0231(8) 0.0572(11) 0.0269(8) 0.0340(9) 0.0192(7)
C34 0.0426(10) 0.0252(8) 0.0622(12) 0.0269(8) 0.0328(9) 0.0198(7)
O3 0.016(4) 0.017(4) 0.024(6) 0.015(4) 0.007(4) 0.006(3)
O4 0.0263(9) 0.0115(6) 0.0206(10) 0.0068(6) 0.0109(8) 0.0006(5)
C35 0.022(6) 0.013(5) 0.058(11) 0.018(6) 0.003(6) 0.000(4)
C36 0.0253(11) 0.0178(9) 0.0206(11) 0.0110(8) 0.0090(9) 0.0023(7)
C37 0.035(7) 0.019(6) 0.034(8) 0.017(6) 0.010(6) -0.001(5)
C38 0.0560(18) 0.0211(11) 0.0363(16) 0.0186(12) 0.0183(14) 0.0069(11)
O5 0.0265(5) 0.0141(5) 0.0382(6) 0.0140(4) 0.0221(5) 0.0087(4)
C39 0.0177(6) 0.0131(6) 0.0201(6) 0.0072(5) 0.0070(5) 0.0046(5)
C40 0.0186(6) 0.0183(6) 0.0235(7) 0.0088(5) 0.0086(5) 0.0041(5)
O6 0.0206(5) 0.0101(4) 0.0219(5) 0.0077(4) 0.0075(4) 0.0037(3)
C41 0.0190(6) 0.0133(6) 0.0186(6) 0.0061(5) 0.0057(5) 0.0041(5)
C42 0.0304(8) 0.0171(7) 0.0247(7) 0.0101(6) 0.0081(6) 0.0094(6)
O7 0.0246(5) 0.0125(4) 0.0202(5) 0.0090(4) 0.0063(4) -0.0004(4)
C43 0.0258(7) 0.0184(7) 0.0321(8) 0.0116(6) 0.0029(6) -0.0064(6)
C44 0.0879(19) 0.0362(12) 0.100(2) 0.0497(13) -0.0356(16) -0.0298(12)

loop_
_atom_type_symbol
_atom_type_description
_atom_type_scat_dispersion_real
_atom_type_scat_dispersion_imag
_atom_type_scat_source
C C 0.0033 0.0016 'International Tables Vol C Tables 4.2.6.8 and 6.1.1.4'
H H 0.0000 0.0000 'International Tables Vol C Tables 4.2.6.8 and 6.1.1.4'
O O 0.0106 0.0060 'International Tables Vol C Tables 4.2.6.8 and 6.1.1.4'
P P 0.1023 0.0942 'International Tables Vol C Tables 4.2.6.8 and 6.1.1.4'
S S 0.1246 0.1234 'International Tables Vol C Tables 4.2.6.8 and 6.1.1.4'

loop_
_geom_angle_atom_site_label_1
_geom_angle_atom_site_label_2
_geom_angle_atom_site_label_3
_geom_angle
C2 C1 C13 118.31(11)
C2 C1 P1 134.03(10)
C13 C1 P1 107.66(9)
O1 C2 C1 119.64(11)
O1 C2 C3 119.54(11)
C1 C2 C3 120.68(11)
O2 C3 C4 127.66(12)
O2 C3 C2 112.15(11)
C4 C3 C2 120.16(11)
C3 C4 C14 116.38(11)
C3 C4 P2 138.57(10)
C14 C4 P2 105.05(9)
C6 C5 C15 120.26(12)
C6 C5 P2 130.33(10)
C15 C5 P2 109.33(9)
O4 C6 C5 117.84(12)
C5 C6 O3 114.3(3)
O4 C6 C7 124.10(13)
C5 C6 C7 117.48(12)
O3 C6 C7 122.7(3)
O5 C7 C8 123.74(11)
O5 C7 C6 114.83(11)
C8 C7 C6 121.40(12)
C7 C8 C16 121.41(11)
C10 C9 C17 120.48(12)
O6 C10 C9 124.61(12)
O6 C10 C11 113.50(11)
C9 C10 C11 121.86(11)
O7 C11 C12 120.50(12)
O7 C11 C10 121.06(11)
C12 C11 C10 118.13(11)
C11 C12 C18 119.33(12)
C11 C12 P1 130.89(10)
C18 C12 P1 109.68(9)
C14 C13 C1 121.44(12)
C14 C13 C18 120.82(12)
C1 C13 C18 117.70(11)
C13 C14 C4 122.95(12)
C13 C14 C15 118.01(11)
C4 C14 C15 118.95(11)
C5 C15 C16 123.68(12)
C5 C15 C14 113.01(11)
C16 C15 C14 123.21(11)
C15 C16 C8 115.70(11)
C15 C16 C17 118.09(11)
C8 C16 C17 126.12(11)
C18 C17 C9 116.13(11)
C18 C17 C16 116.86(11)
C9 C17 C16 126.94(11)
C17 C18 C12 124.04(11)
C17 C18 C13 122.90(11)
C12 C18 C13 113.02(11)
C19 P1 C1 108.23(6)
C19 P1 C12 105.78(6)
C1 P1 C12 91.92(6)
C19 P1 S1 115.40(5)
C1 P1 S1 114.89(4)
C12 P1 S1 117.89(4)
C25 P2 C5 110.22(6)
C25 P2 C4 107.47(6)
C5 P2 C4 92.70(6)
C25 P2 S2 113.76(5)
C5 P2 S2 113.01(5)
C4 P2 S2 117.72(4)
C24 C19 C20 120.03(13)
C24 C19 P1 119.49(11)
C20 C19 P1 120.47(11)
C21 C20 C19 119.55(15)
C22 C21 C20 120.22(16)
C23 C22 C21 120.33(14)
C22 C23 C24 120.07(16)
C19 C24 C23 119.78(16)
C30 C25 C26 119.99(13)
C30 C25 P2 119.17(11)
C26 C25 P2 120.75(10)
C27 C26 C25 119.90(13)
C28 C27 C26 120.01(14)
C29 C28 C27 120.12(14)
C28 C29 C30 120.37(14)
C25 C30 C29 119.59(14)
C2 O1 C31 114.76(10)
O1 C31 C32 107.99(12)
C3 O2 C33 119.93(11)
O2 C33 C34 107.28(12)
C6 O3 C35 110.3(12)
C6 O4 C36 119.25(19)
O3 C35 C37 105.5(9)
O4 C36 C38 106.38(16)
C7 O5 C39 117.90(10)
O5 C39 C40 106.76(10)
C10 O6 C41 118.80(10)
O6 C41 C42 106.38(11)
C11 O7 C43 116.06(10)
O7 C43 C44 107.76(14)

loop_
_geom_bond_atom_site_label_1
_geom_bond_atom_site_label_2
_geom_bond_distance
C1 C2 1.3805(17)
C1 C13 1.3970(17)
C1 P1 1.8254(13)
C2 O1 1.3699(15)
C2 C3 1.4528(17)
C3 O2 1.3489(15)
C3 C4 1.4060(18)
C4 C14 1.4145(17)
C4 P2 1.8516(13)
C5 C6 1.3779(18)
C5 C15 1.3991(17)
C5 P2 1.8292(13)
C6 O4 1.3676(18)
C6 O3 1.425(7)
C6 C7 1.4346(18)
C7 O5 1.3629(15)
C7 C8 1.3926(17)
C8 C16 1.4090(17)
C9 C10 1.3905(17)
C9 C17 1.4180(17)
C10 O6 1.3646(15)
C10 C11 1.4303(18)
C11 O7 1.3693(15)
C11 C12 1.3768(17)
C12 C18 1.4069(17)
C12 P1 1.8299(13)
C13 C14 1.3662(17)
C13 C18 1.4274(17)
C14 C15 1.4307(17)
C15 C16 1.4074(17)
C16 C17 1.4753(17)
C17 C18 1.3992(17)
P1 C19 1.8080(13)
P1 S1 1.9446(5)
P2 C25 1.8079(14)
P2 S2 1.9486(5)
C19 C24 1.388(2)
C19 C20 1.395(2)
C20 C21 1.394(2)
C21 C22 1.381(3)
C22 C23 1.381(3)
C23 C24 1.396(2)
C25 C30 1.3916(19)
C25 C26 1.396(2)
C26 C27 1.389(2)
C27 C28 1.389(2)
C28 C29 1.382(2)
C29 C30 1.394(2)
O1 C31 1.4479(16)
C31 C32 1.497(2)
O2 C33 1.4312(17)
C33 C34 1.503(2)
O3 C35 1.435(17)
O4 C36 1.451(3)
C35 C37 1.532(15)
C36 C38 1.503(3)
O5 C39 1.4334(15)
C39 C40 1.5113(18)
O6 C41 1.4440(16)
C41 C42 1.5088(18)
O7 C43 1.4454(17)
C43 C44 1.489(2)
